data_7221926
loop_
_publ_author_name
'Tian, Li'
'Li, Xin'
'Li, Ting'
'Liu, Zhong Yi'
'Wang, Xiuguang'

_publ_section_title
;
 A family of rare earth complexes with chelating furan biradicals:
 syntheses, structures and magnetic properties
;
_journal_name_full 'RSC Adv.'
_journal_paper_doi 10.1039/C5RA13386F
_journal_year 2015
_chemical_formula_sum 'C66 H58 Dy2 F36 N8 O22'
_chemical_formula_weight 2324.20
_chemical_name_systematic
; 
 ? 
;
_space_group_IT_number 14
_symmetry_space_group_name_Hall '-P 2ybc'
_symmetry_space_group_name_H-M 'P 1 21/c 1'
_atom_sites_solution_hydrogens geom
_atom_sites_solution_primary direct
_atom_sites_solution_secondary difmap
_audit_creation_method SHELXL-97
_audit_update_record
;
2015-07-02 deposited with the CCDC.
2015-08-27 downloaded from the CCDC.
;
_cell_angle_alpha 90.00
_cell_angle_beta 107.2800(10)
_cell_angle_gamma 90.00
_cell_formula_units_Z 4
_cell_length_a 29.6112(12)
_cell_length_b 12.6818(5)
_cell_length_c 23.9558(10)
_cell_measurement_temperature 173(2)
_cell_volume 8589.9(6)
_computing_structure_refinement 'SHELXL-97 (Sheldrick, 1997)'
_computing_structure_solution 'SHELXS-97 (Sheldrick, 1990)'
_diffrn_ambient_temperature 173(2)
_diffrn_measured_fraction_theta_full 0.999
_diffrn_measured_fraction_theta_max 0.999
_diffrn_radiation_monochromator graphite
_diffrn_radiation_source 'fine-focus sealed tube'
_diffrn_radiation_type MoK\a
_diffrn_radiation_wavelength 0.71073
_diffrn_reflns_av_R_equivalents 0.0390
_diffrn_reflns_av_sigmaI/netI 0.0400
_diffrn_reflns_limit_h_max 35
_diffrn_reflns_limit_h_min -35
_diffrn_reflns_limit_k_max 15
_diffrn_reflns_limit_k_min -13
_diffrn_reflns_limit_l_max 28
_diffrn_reflns_limit_l_min -24
_diffrn_reflns_number 48899
_diffrn_reflns_theta_full 25.01
_diffrn_reflns_theta_max 25.01
_diffrn_reflns_theta_min 1.44
_exptl_absorpt_coefficient_mu 1.878
_exptl_absorpt_correction_T_max 0.7532
_exptl_absorpt_correction_T_min 0.7286
_exptl_crystal_density_diffrn 1.797
_exptl_crystal_density_method 'not measured'
_exptl_crystal_F_000 4568
_exptl_crystal_size_max 0.18
_exptl_crystal_size_mid 0.17
_exptl_crystal_size_min 0.16
_refine_diff_density_max 1.956
_refine_diff_density_min -1.278
_refine_diff_density_rms 0.115
_refine_ls_extinction_method none
_refine_ls_goodness_of_fit_ref 1.028
_refine_ls_hydrogen_treatment mixed
_refine_ls_matrix_type full
_refine_ls_number_parameters 1243
_refine_ls_number_reflns 15141
_refine_ls_number_restraints 63
_refine_ls_restrained_S_all 1.041
_refine_ls_R_factor_all 0.0599
_refine_ls_R_factor_gt 0.0448
_refine_ls_shift/su_max 0.003
_refine_ls_shift/su_mean 0.000
_refine_ls_structure_factor_coef Fsqd
_refine_ls_weighting_details 'calc w=1/[\s^2^(Fo^2^)+(0.0309P)^2^+55.9963P] where P=(Fo^2^+2Fc^2^)/3'
_refine_ls_weighting_scheme calc
_refine_ls_wR_factor_gt 0.0953
_refine_ls_wR_factor_ref 0.1036
_reflns_number_gt 12062
_reflns_number_total 15141
_reflns_threshold_expression >2sigma(I)
_cod_data_source_file c5ra13386f2.cif
_cod_data_source_block n150312a
_cod_database_code 7221926
_audit_block_doi 10.5517/cc1jbk5l

loop_
_symmetry_equiv_pos_as_xyz
'x, y, z'
'-x, y+1/2, -z+1/2'
'-x, -y, -z'
'x, -y-1/2, z-1/2'

loop_
_atom_site_label
_atom_site_type_symbol
_atom_site_fract_x
_atom_site_fract_y
_atom_site_fract_z
_atom_site_U_iso_or_equiv
_atom_site_adp_type
_atom_site_occupancy
_atom_site_symmetry_multiplicity
_atom_site_calc_flag
_atom_site_refinement_flags
_atom_site_disorder_assembly
_atom_site_disorder_group
Dy1 Dy 0.635158(8) 0.671319(19) 0.937684(10) 0.01646(7) Uani 1 1 d . A .
Dy2 Dy 0.849925(9) 0.16846(2) 0.749445(11) 0.02066(8) Uani 1 1 d . . .
F1 F 0.75330(16) 0.7962(4) 0.8518(2) 0.0647(13) Uani 1 1 d . . .
F2 F 0.74442(18) 0.6949(4) 0.7803(2) 0.0746(14) Uani 1 1 d U . .
F3 F 0.78235(14) 0.6441(4) 0.8676(3) 0.0779(16) Uani 1 1 d . . .
F4 F 0.55181(14) 0.5481(3) 0.7386(2) 0.0627(14) Uani 1 1 d . . .
F5 F 0.58530(16) 0.4059(3) 0.77417(15) 0.0485(11) Uani 1 1 d . . .
F6 F 0.60989(15) 0.4900(3) 0.71229(18) 0.0546(11) Uani 1 1 d U . .
C24 C 0.58278(17) 0.9115(4) 0.7824(2) 0.0237(13) Uani 1 1 d D . .
F7 F 0.59178(12) 0.8517(3) 0.74188(14) 0.0339(10) Uani 0.974(5) 1 d PD A 1
F8 F 0.58912(16) 1.0092(3) 0.76928(16) 0.0522(13) Uani 0.974(5) 1 d PD A 1
F9 F 0.53705(12) 0.9007(4) 0.77674(16) 0.0487(12) Uani 0.974(5) 1 d PD A 1
F7' F 0.557(2) 0.835(2) 0.7540(15) 0.0339(10) Uani 0.026(5) 1 d PD A 2
F8' F 0.6104(6) 0.940(7) 0.7518(14) 0.0522(13) Uani 0.026(5) 1 d PD A 2
F9' F 0.555(2) 0.991(5) 0.7828(8) 0.0487(12) Uani 0.026(5) 1 d PD A 2
F10 F 0.6657(2) 1.0217(4) 1.0293(2) 0.0792(16) Uani 1 1 d . A .
F11 F 0.67262(16) 1.1153(3) 0.9599(2) 0.0646(14) Uani 1 1 d . A .
F12 F 0.72703(13) 1.0104(3) 1.0024(2) 0.0548(12) Uani 1 1 d . A .
F13 F 0.59036(18) 0.7698(4) 1.1310(2) 0.0720(14) Uani 1 1 d . A .
F14 F 0.6026(2) 0.9265(5) 1.1052(3) 0.0897(17) Uani 1 1 d U A .
F15 F 0.65732(17) 0.8131(4) 1.1260(2) 0.0773(16) Uani 1 1 d . A .
C33 C 0.4943(2) 0.8543(4) 0.9038(3) 0.0367(16) Uani 1 1 d D . .
F16 F 0.50174(19) 0.9494(4) 0.8884(3) 0.072(2) Uani 0.854(6) 1 d PD B 1
F17 F 0.47529(16) 0.8027(4) 0.8520(2) 0.0551(15) Uani 0.854(6) 1 d PD B 1
F18 F 0.46024(17) 0.8527(6) 0.9273(2) 0.076(2) Uani 0.854(6) 1 d PD B 1
F16' F 0.4985(10) 0.9033(19) 0.8584(7) 0.072(2) Uani 0.146(6) 1 d PD B 2
F17' F 0.4611(7) 0.7848(15) 0.8896(11) 0.0551(15) Uani 0.146(6) 1 d PD B 2
F18' F 0.4838(9) 0.9233(17) 0.9383(9) 0.076(2) Uani 0.146(6) 1 d PD B 2
F19 F 0.87549(16) 0.5827(4) 0.6681(2) 0.0741(16) Uani 1 1 d . . .
F20 F 0.89795(19) 0.4544(4) 0.6245(2) 0.0804(17) Uani 1 1 d . . .
F21 F 0.93248(13) 0.4829(3) 0.71449(19) 0.0535(11) Uani 1 1 d . . .
F22 F 0.72234(15) 0.4145(3) 0.7516(2) 0.0522(11) Uani 1 1 d . . .
F23 F 0.69683(13) 0.3724(3) 0.66069(19) 0.0492(11) Uani 1 1 d . . .
F24 F 0.72646(15) 0.5258(3) 0.6859(2) 0.0622(13) Uani 1 1 d . . .
F25 F 0.9962(2) 0.0721(5) 0.9045(3) 0.0909(17) Uani 1 1 d U . .
F26 F 1.02555(15) 0.2212(4) 0.9318(2) 0.0737(16) Uani 1 1 d . . .
F27 F 1.02625(16) 0.1596(6) 0.8509(2) 0.096(2) Uani 1 1 d . . .
F28 F 0.84822(18) 0.4783(4) 0.8784(2) 0.0723(14) Uani 1 1 d U . .
F29 F 0.8856(2) 0.5359(3) 0.8226(2) 0.0714(15) Uani 1 1 d . . .
F30 F 0.92183(15) 0.5092(3) 0.91135(18) 0.0558(12) Uani 1 1 d . . .
F31 F 0.90656(19) -0.1985(4) 0.7752(2) 0.0785(15) Uani 1 1 d U . .
F32 F 0.89000(18) -0.2373(3) 0.8528(2) 0.0705(15) Uani 1 1 d . . .
F33 F 0.83725(14) -0.2430(3) 0.77055(19) 0.0507(11) Uani 1 1 d . . .
F34 F 0.81862(18) 0.0155(4) 0.95533(19) 0.0744(15) Uani 1 1 d . . .
F35 F 0.75411(17) 0.0140(5) 0.8860(2) 0.0880(19) Uani 1 1 d . . .
F36 F 0.7873(2) 0.1563(4) 0.9143(2) 0.0715(15) Uani 1 1 d . . .
O1 O 0.69243(12) 0.4680(3) 0.95872(16) 0.0214(8) Uani 1 1 d . . .
O2 O 0.70378(12) 0.6474(3) 1.01863(17) 0.0242(9) Uani 1 1 d . . .
O3 O 0.84174(14) 0.4946(4) 1.0051(2) 0.0457(12) Uani 1 1 d . . .
O4 O 0.60426(12) 0.5114(3) 0.96237(15) 0.0180(8) Uani 1 1 d . . .
O5 O 0.61893(14) 0.2152(3) 0.85635(17) 0.0264(9) Uani 1 1 d . . .
O6 O 0.69861(13) 0.6718(3) 0.89794(16) 0.0229(8) Uani 1 1 d . . .
O7 O 0.61308(13) 0.5652(3) 0.85337(16) 0.0197(8) Uani 1 1 d . . .
O8 O 0.61205(13) 0.7818(3) 0.85324(16) 0.0207(8) Uani 1 1 d . . .
O9 O 0.66200(13) 0.8430(3) 0.96429(16) 0.0240(9) Uani 1 1 d . . .
O10 O 0.61949(13) 0.7123(3) 1.02655(16) 0.0232(9) Uani 1 1 d . . .
O11 O 0.55598(13) 0.7291(3) 0.91787(17) 0.0253(9) Uani 1 1 d . . .
O12 O 0.80437(13) 0.1534(3) 0.62171(16) 0.0238(9) Uani 1 1 d . . .
O13 O 0.78046(12) 0.0626(3) 0.71137(16) 0.0226(9) Uani 1 1 d . . .
O14 O 0.65489(13) 0.1859(3) 0.56056(17) 0.0277(9) Uani 1 1 d . . .
O15 O 0.89184(13) 0.0986(3) 0.68816(17) 0.0289(9) Uani 1 1 d . . .
O16 O 0.88529(18) 0.2762(5) 0.5179(2) 0.0642(17) Uani 1 1 d . . .
O17 O 0.87241(14) 0.3146(3) 0.70038(18) 0.0325(10) Uani 1 1 d . . .
O18 O 0.78373(13) 0.2822(3) 0.71680(17) 0.0242(9) Uani 1 1 d . . .
O19 O 0.92667(13) 0.1600(3) 0.81393(18) 0.0290(9) Uani 1 1 d . . .
O20 O 0.86265(13) 0.3199(3) 0.81025(17) 0.0266(9) Uani 1 1 d . . .
O21 O 0.86632(13) -0.0126(3) 0.76966(18) 0.0265(9) Uani 1 1 d . . .
O22 O 0.82465(14) 0.1286(3) 0.82994(17) 0.0270(9) Uani 1 1 d . . .
N1 N 0.74805(16) 0.6304(4) 1.0239(2) 0.0245(11) Uani 1 1 d . . .
N2 N 0.81385(17) 0.5596(4) 1.0182(2) 0.0336(13) Uani 1 1 d . . .
N3 N 0.59528(15) 0.4214(3) 0.93522(19) 0.0174(10) Uani 1 1 d . . .
N4 N 0.60154(15) 0.2800(3) 0.88529(19) 0.0195(10) Uani 1 1 d . . .
N5 N 0.73775(15) 0.0841(3) 0.6796(2) 0.0195(10) Uani 1 1 d . . .
N6 N 0.67784(15) 0.1420(4) 0.6084(2) 0.0220(10) Uani 1 1 d . . .
N7 N 0.90416(16) 0.1405(4) 0.6456(2) 0.0300(12) Uani 1 1 d . . .
N8 N 0.90189(18) 0.2264(5) 0.5654(2) 0.0434(15) Uani 1 1 d . . .
C1 C 0.73929(19) 0.4732(4) 0.9613(3) 0.0251(13) Uani 1 1 d . . .
C2 C 0.7497(2) 0.3986(5) 0.9264(3) 0.0296(14) Uani 1 1 d . . .
H2 H 0.7797 0.3863 0.9206 0.036 Uiso 1 1 calc R . .
C3 C 0.70697(19) 0.3423(5) 0.9003(3) 0.0264(13) Uani 1 1 d . . .
H3 H 0.7027 0.2850 0.8737 0.032 Uiso 1 1 calc R . .
C4 C 0.67363(19) 0.3870(4) 0.9211(2) 0.0195(12) Uani 1 1 d . . .
C5 C 0.76569(19) 0.5529(5) 1.0001(3) 0.0267(13) Uani 1 1 d . . .
C6 C 0.8299(2) 0.6606(5) 1.0505(3) 0.0410(17) Uani 1 1 d . . .
C7 C 0.8399(3) 0.7357(6) 1.0052(4) 0.059(2) Uani 1 1 d . . .
H7A H 0.8621 0.7021 0.9874 0.089 Uiso 1 1 calc R . .
H7B H 0.8537 0.8013 1.0245 0.089 Uiso 1 1 calc R . .
H7C H 0.8102 0.7514 0.9748 0.089 Uiso 1 1 calc R . .
C8 C 0.8744(2) 0.6424(6) 1.1004(4) 0.059(2) Uani 1 1 d . . .
H8A H 0.8689 0.5863 1.1258 0.089 Uiso 1 1 calc R . .
H8B H 0.8831 0.7076 1.1231 0.089 Uiso 1 1 calc R . .
H8C H 0.9001 0.6216 1.0848 0.089 Uiso 1 1 calc R . .
C9 C 0.7856(2) 0.6905(5) 1.0683(3) 0.0356(16) Uani 1 1 d . . .
C10 C 0.7730(3) 0.8054(6) 1.0650(4) 0.056(2) Uani 1 1 d . . .
H10A H 0.7692 0.8314 1.0254 0.084 Uiso 1 1 calc R . .
H10B H 0.7981 0.8450 1.0929 0.084 Uiso 1 1 calc R . .
H10C H 0.7432 0.8148 1.0745 0.084 Uiso 1 1 calc R . .
C11 C 0.7865(3) 0.6445(6) 1.1276(3) 0.051(2) Uani 1 1 d . . .
H11A H 0.7554 0.6540 1.1337 0.076 Uiso 1 1 calc R . .
H11B H 0.8106 0.6808 1.1587 0.076 Uiso 1 1 calc R . .
H11C H 0.7940 0.5691 1.1285 0.076 Uiso 1 1 calc R . .
C12 C 0.62487(18) 0.3651(4) 0.9146(2) 0.0169(11) Uani 1 1 d . . .
C13 C 0.54604(18) 0.3769(4) 0.9188(2) 0.0208(12) Uani 1 1 d . . .
C14 C 0.5296(2) 0.3751(5) 0.9727(3) 0.0317(14) Uani 1 1 d . . .
H14A H 0.5515 0.3322 1.0030 0.048 Uiso 1 1 calc R . .
H14B H 0.4978 0.3446 0.9630 0.048 Uiso 1 1 calc R . .
H14C H 0.5290 0.4471 0.9872 0.048 Uiso 1 1 calc R . .
C15 C 0.5150(2) 0.4507(5) 0.8728(3) 0.0292(14) Uani 1 1 d . . .
H15A H 0.5172 0.5224 0.8886 0.044 Uiso 1 1 calc R . .
H15B H 0.4821 0.4267 0.8624 0.044 Uiso 1 1 calc R . .
H15C H 0.5258 0.4503 0.8379 0.044 Uiso 1 1 calc R . .
C16 C 0.55418(18) 0.2651(4) 0.8950(2) 0.0208(12) Uani 1 1 d . . .
C17 C 0.5189(2) 0.2325(5) 0.8376(3) 0.0349(16) Uani 1 1 d . . .
H17A H 0.5181 0.2859 0.8078 0.052 Uiso 1 1 calc R . .
H17B H 0.4874 0.2261 0.8428 0.052 Uiso 1 1 calc R . .
H17C H 0.5283 0.1645 0.8252 0.052 Uiso 1 1 calc R . .
C18 C 0.5601(2) 0.1768(5) 0.9400(3) 0.0336(15) Uani 1 1 d . . .
H18A H 0.5687 0.1113 0.9240 0.050 Uiso 1 1 calc R . .
H18B H 0.5303 0.1667 0.9493 0.050 Uiso 1 1 calc R . .
H18C H 0.5851 0.1958 0.9757 0.050 Uiso 1 1 calc R . .
C19 C 0.7456(2) 0.6964(6) 0.8364(3) 0.0412(17) Uani 1 1 d . . .
C20 C 0.7001(2) 0.6572(4) 0.8469(3) 0.0263(13) Uani 1 1 d . . .
C21 C 0.6668(2) 0.6088(5) 0.8003(3) 0.0261(13) Uani 1 1 d . . .
H21 H 0.6717 0.6071 0.7629 0.031 Uiso 1 1 calc R . .
C22 C 0.6265(2) 0.5631(4) 0.8080(2) 0.0224(12) Uani 1 1 d . . .
C23 C 0.5931(2) 0.5014(5) 0.7574(2) 0.0288(14) Uani 1 1 d . . .
C25 C 0.6114(2) 0.8774(5) 0.8446(2) 0.0256(13) Uani 1 1 d D A .
C26 C 0.6335(2) 0.9581(4) 0.8840(3) 0.0293(14) Uani 1 1 d . . .
H26 H 0.6319 1.0294 0.8715 0.035 Uiso 1 1 calc R A .
C27 C 0.6576(2) 0.9312(5) 0.9415(3) 0.0276(13) Uani 1 1 d . A .
C28 C 0.6808(2) 1.0204(4) 0.9832(3) 0.0305(15) Uani 1 1 d . . .
C29 C 0.6118(3) 0.8240(5) 1.1004(3) 0.0410(17) Uani 1 1 d . . .
C30 C 0.5979(2) 0.7900(5) 1.0370(3) 0.0333(15) Uani 1 1 d . A .
C31 C 0.5590(2) 0.8411(5) 0.9971(3) 0.0364(15) Uani 1 1 d . . .
H31 H 0.5459 0.9026 1.0088 0.044 Uiso 1 1 calc R A .
C32 C 0.5398(2) 0.8018(5) 0.9406(3) 0.0319(15) Uani 1 1 d . A .
C34 C 0.75684(18) 0.1773(4) 0.5991(2) 0.0209(12) Uani 1 1 d . . .
C35 C 0.7497(2) 0.2402(5) 0.5519(3) 0.0281(14) Uani 1 1 d . . .
H35 H 0.7202 0.2674 0.5286 0.034 Uiso 1 1 calc R . .
C36 C 0.7943(2) 0.2580(5) 0.5436(3) 0.0330(15) Uani 1 1 d . . .
H36 H 0.8006 0.2995 0.5137 0.040 Uiso 1 1 calc R . .
C37 C 0.8261(2) 0.2051(5) 0.5860(3) 0.0263(13) Uani 1 1 d . . .
C38 C 0.72581(18) 0.1349(4) 0.6287(2) 0.0192(12) Uani 1 1 d . . .
C39 C 0.6961(2) 0.0604(5) 0.7015(3) 0.0280(14) Uani 1 1 d . . .
C40 C 0.6983(2) 0.1423(6) 0.7503(3) 0.0382(16) Uani 1 1 d . . .
H40A H 0.7289 0.1368 0.7805 0.057 Uiso 1 1 calc R . .
H40B H 0.6728 0.1284 0.7677 0.057 Uiso 1 1 calc R . .
H40C H 0.6947 0.2134 0.7336 0.057 Uiso 1 1 calc R . .
C41 C 0.7010(2) -0.0488(5) 0.7270(3) 0.0359(16) Uani 1 1 d . . .
H41A H 0.7048 -0.0996 0.6979 0.054 Uiso 1 1 calc R . .
H41B H 0.6726 -0.0664 0.7381 0.054 Uiso 1 1 calc R . .
H41C H 0.7287 -0.0516 0.7617 0.054 Uiso 1 1 calc R . .
C42 C 0.65410(19) 0.0804(5) 0.6456(2) 0.0238(13) Uani 1 1 d . . .
C43 C 0.6365(2) -0.0207(5) 0.6109(3) 0.0379(16) Uani 1 1 d . . .
H43A H 0.6136 -0.0027 0.5733 0.057 Uiso 1 1 calc R . .
H43B H 0.6212 -0.0660 0.6332 0.057 Uiso 1 1 calc R . .
H43C H 0.6633 -0.0582 0.6041 0.057 Uiso 1 1 calc R . .
C44 C 0.6127(2) 0.1416(6) 0.6531(3) 0.0434(17) Uani 1 1 d . . .
H44A H 0.6234 0.2115 0.6692 0.065 Uiso 1 1 calc R . .
H44B H 0.5991 0.1037 0.6799 0.065 Uiso 1 1 calc R . .
H44C H 0.5887 0.1496 0.6151 0.065 Uiso 1 1 calc R . .
C45 C 0.8761(2) 0.1894(5) 0.5995(3) 0.0317(15) Uani 1 1 d . . .
C46 C 0.9522(2) 0.1875(7) 0.5857(3) 0.050(2) Uani 1 1 d . . .
C47 C 0.9548(3) 0.1005(8) 0.5430(3) 0.069(3) Uani 1 1 d . . .
H47A H 0.9318 0.0452 0.5437 0.103 Uiso 1 1 calc R . .
H47B H 0.9867 0.0703 0.5544 0.103 Uiso 1 1 calc R . .
H47C H 0.9475 0.1298 0.5035 0.103 Uiso 1 1 calc R . .
C48 C 0.9854(3) 0.2775(9) 0.5823(4) 0.077(3) Uani 1 1 d . . .
H48A H 0.9783 0.3012 0.5416 0.116 Uiso 1 1 calc R . .
H48B H 1.0182 0.2528 0.5962 0.116 Uiso 1 1 calc R . .
H48C H 0.9810 0.3362 0.6067 0.116 Uiso 1 1 calc R . .
C49 C 0.9560(2) 0.1479(6) 0.6487(3) 0.0419(18) Uani 1 1 d . . .
C50 C 0.9777(2) 0.2268(8) 0.6976(3) 0.060(2) Uani 1 1 d . . .
H50A H 0.9598 0.2928 0.6898 0.090 Uiso 1 1 calc R . .
H50B H 1.0107 0.2406 0.6992 0.090 Uiso 1 1 calc R . .
H50C H 0.9767 0.1975 0.7350 0.090 Uiso 1 1 calc R . .
C51 C 0.9787(2) 0.0405(7) 0.6648(3) 0.056(2) Uani 1 1 d . . .
H51A H 0.9748 0.0177 0.7022 0.084 Uiso 1 1 calc R . .
H51B H 1.0125 0.0450 0.6684 0.084 Uiso 1 1 calc R . .
H51C H 0.9636 -0.0106 0.6343 0.084 Uiso 1 1 calc R . .
C52 C 0.8905(3) 0.4832(6) 0.6741(3) 0.0451(19) Uani 1 1 d . . .
C53 C 0.8564(2) 0.4062(5) 0.6903(3) 0.0318(15) Uani 1 1 d . . .
C54 C 0.8128(2) 0.4444(5) 0.6915(3) 0.0338(16) Uani 1 1 d . . .
H54 H 0.8054 0.5170 0.6839 0.041 Uiso 1 1 calc R . .
C55 C 0.7799(2) 0.3780(5) 0.7035(3) 0.0262(13) Uani 1 1 d . . .
C56 C 0.7309(2) 0.4241(5) 0.7004(3) 0.0368(16) Uani 1 1 d . . .
C57 C 1.0009(2) 0.1679(6) 0.8856(3) 0.0464(19) Uani 1 1 d . . .
C58 C 0.9517(2) 0.2154(5) 0.8557(3) 0.0286(14) Uani 1 1 d . . .
C59 C 0.9412(2) 0.3129(5) 0.8744(3) 0.0292(14) Uani 1 1 d . . .
H59 H 0.9641 0.3489 0.9048 0.035 Uiso 1 1 calc R . .
C60 C 0.8973(2) 0.3584(5) 0.8489(2) 0.0251(13) Uani 1 1 d . . .
C61 C 0.8883(2) 0.4710(5) 0.8663(3) 0.0339(15) Uani 1 1 d . . .
C62 C 0.8738(2) -0.1889(5) 0.8021(3) 0.0351(16) Uani 1 1 d . . .
C63 C 0.86061(19) -0.0737(5) 0.8082(3) 0.0270(14) Uani 1 1 d . . .
C64 C 0.8417(2) -0.0511(5) 0.8535(3) 0.0312(14) Uani 1 1 d . . .
H64 H 0.8412 -0.1048 0.8809 0.037 Uiso 1 1 calc R . .
C65 C 0.8237(2) 0.0472(5) 0.8597(3) 0.0289(14) Uani 1 1 d . . .
C66 C 0.7969(3) 0.0598(5) 0.9051(3) 0.0397(17) Uani 1 1 d . . .

loop_
_atom_site_aniso_label
_atom_site_aniso_U_11
_atom_site_aniso_U_22
_atom_site_aniso_U_33
_atom_site_aniso_U_23
_atom_site_aniso_U_13
_atom_site_aniso_U_12
Dy1 0.01813(13) 0.01280(13) 0.01677(13) -0.00068(10) 0.00262(10) -0.00013(10)
Dy2 0.01815(13) 0.01776(14) 0.02405(15) 0.00008(11) 0.00315(11) -0.00116(11)
F1 0.060(3) 0.053(3) 0.091(4) 0.000(3) 0.038(3) -0.024(2)
F2 0.0740(17) 0.0791(17) 0.0735(17) -0.0002(10) 0.0264(10) -0.0050(10)
F3 0.029(2) 0.093(4) 0.118(4) 0.036(3) 0.032(3) 0.017(2)
F4 0.044(2) 0.055(3) 0.064(3) -0.016(2) -0.023(2) 0.009(2)
F5 0.087(3) 0.029(2) 0.023(2) -0.0040(16) 0.007(2) -0.023(2)
F6 0.0572(14) 0.0575(14) 0.0503(14) -0.0018(9) 0.0177(9) -0.0044(9)
C24 0.022(3) 0.021(3) 0.026(3) 0.005(2) 0.005(2) 0.001(2)
F7 0.042(2) 0.042(2) 0.0169(17) -0.0045(16) 0.0085(16) 0.0082(17)
F8 0.092(3) 0.027(2) 0.029(2) 0.0071(17) 0.003(2) -0.003(2)
F9 0.026(2) 0.084(3) 0.032(2) 0.009(2) 0.0025(17) 0.006(2)
F7' 0.042(2) 0.042(2) 0.0169(17) -0.0045(16) 0.0085(16) 0.0082(17)
F8' 0.092(3) 0.027(2) 0.029(2) 0.0071(17) 0.003(2) -0.003(2)
F9' 0.026(2) 0.084(3) 0.032(2) 0.009(2) 0.0025(17) 0.006(2)
F10 0.121(4) 0.072(3) 0.056(3) -0.034(3) 0.044(3) -0.039(3)
F11 0.077(3) 0.021(2) 0.064(3) -0.001(2) -0.028(2) -0.004(2)
F12 0.035(2) 0.034(2) 0.074(3) -0.011(2) -0.016(2) -0.0046(18)
F13 0.084(3) 0.097(4) 0.052(3) 0.010(3) 0.045(3) 0.002(3)
F14 0.0940(19) 0.0869(19) 0.0874(19) -0.0037(10) 0.0257(11) 0.0037(10)
F15 0.063(3) 0.106(4) 0.053(3) -0.040(3) 0.004(2) -0.016(3)
C33 0.030(3) 0.034(4) 0.051(4) 0.010(3) 0.020(3) 0.007(3)
F16 0.068(3) 0.032(3) 0.081(4) 0.024(3) -0.031(3) -0.014(3)
F17 0.037(3) 0.063(3) 0.053(3) -0.001(3) -0.005(2) 0.003(2)
F18 0.028(3) 0.147(6) 0.058(3) 0.039(4) 0.021(3) 0.027(3)
F16' 0.068(3) 0.032(3) 0.081(4) 0.024(3) -0.031(3) -0.014(3)
F17' 0.037(3) 0.063(3) 0.053(3) -0.001(3) -0.005(2) 0.003(2)
F18' 0.028(3) 0.147(6) 0.058(3) 0.039(4) 0.021(3) 0.027(3)
F19 0.058(3) 0.043(3) 0.110(4) 0.037(3) 0.007(3) -0.018(2)
F20 0.096(4) 0.101(4) 0.049(3) 0.003(3) 0.027(3) -0.057(3)
F21 0.039(2) 0.049(3) 0.064(3) 0.013(2) 0.002(2) -0.0194(19)
F22 0.052(3) 0.047(3) 0.061(3) 0.000(2) 0.022(2) 0.018(2)
F23 0.029(2) 0.043(2) 0.063(3) -0.003(2) -0.0063(19) 0.0051(18)
F24 0.053(3) 0.023(2) 0.099(4) 0.010(2) 0.005(2) 0.0134(19)
F25 0.0888(19) 0.0883(19) 0.0927(19) 0.0029(10) 0.0222(11) 0.0006(10)
F26 0.043(3) 0.097(4) 0.057(3) -0.031(3) -0.022(2) 0.022(3)
F27 0.037(3) 0.181(6) 0.063(3) -0.032(4) 0.004(2) 0.048(3)
F28 0.0708(16) 0.0717(16) 0.0759(16) -0.0059(10) 0.0242(10) 0.0004(10)
F29 0.130(5) 0.023(2) 0.048(3) -0.001(2) 0.008(3) 0.008(2)
F30 0.056(3) 0.045(2) 0.053(3) -0.025(2) -0.005(2) -0.002(2)
F31 0.0772(17) 0.0766(17) 0.0841(17) 0.0008(10) 0.0278(10) 0.0030(10)
F32 0.095(4) 0.028(2) 0.061(3) 0.007(2) -0.019(3) 0.017(2)
F33 0.045(2) 0.034(2) 0.062(3) -0.015(2) 0.001(2) -0.0007(18)
F34 0.084(3) 0.107(4) 0.039(3) 0.035(3) 0.029(2) 0.038(3)
F35 0.062(3) 0.143(5) 0.071(3) -0.046(4) 0.039(3) -0.033(3)
F36 0.123(4) 0.060(3) 0.049(3) 0.005(2) 0.052(3) 0.030(3)
O1 0.0151(18) 0.020(2) 0.027(2) 0.0012(17) 0.0031(16) -0.0004(15)
O2 0.0170(19) 0.026(2) 0.026(2) 0.0004(17) 0.0004(16) 0.0016(16)
O3 0.021(2) 0.046(3) 0.070(4) -0.005(3) 0.012(2) 0.003(2)
O4 0.0212(19) 0.0131(18) 0.0185(19) -0.0008(15) 0.0041(15) 0.0008(15)
O5 0.031(2) 0.019(2) 0.030(2) -0.0041(18) 0.0117(18) 0.0033(17)
O6 0.0209(19) 0.024(2) 0.023(2) 0.0030(17) 0.0054(16) -0.0008(17)
O7 0.024(2) 0.0147(19) 0.020(2) 0.0003(16) 0.0070(16) -0.0005(16)
O8 0.026(2) 0.0113(19) 0.021(2) 0.0027(16) 0.0015(16) 0.0024(16)
O9 0.029(2) 0.015(2) 0.025(2) 0.0026(17) 0.0023(17) -0.0005(16)
O10 0.029(2) 0.021(2) 0.021(2) 0.0001(16) 0.0087(17) 0.0041(17)
O11 0.024(2) 0.023(2) 0.028(2) 0.0021(18) 0.0063(17) 0.0032(17)
O12 0.0204(19) 0.029(2) 0.021(2) 0.0052(17) 0.0042(16) -0.0024(17)
O13 0.0166(19) 0.023(2) 0.023(2) 0.0027(17) -0.0026(16) 0.0014(16)
O14 0.024(2) 0.030(2) 0.024(2) 0.0073(18) 0.0002(17) 0.0012(18)
O15 0.022(2) 0.039(3) 0.025(2) 0.0039(19) 0.0075(18) 0.0016(18)
O16 0.047(3) 0.106(5) 0.040(3) 0.016(3) 0.015(3) -0.019(3)
O17 0.032(2) 0.031(3) 0.032(2) 0.0052(19) 0.0060(19) -0.0080(19)
O18 0.023(2) 0.015(2) 0.028(2) 0.0010(17) -0.0013(17) 0.0016(16)
O19 0.024(2) 0.026(2) 0.031(2) -0.0054(19) -0.0003(18) 0.0006(18)
O20 0.022(2) 0.023(2) 0.030(2) 0.0018(18) 0.0014(18) -0.0004(17)
O21 0.021(2) 0.023(2) 0.033(2) -0.0024(19) 0.0035(17) -0.0005(17)
O22 0.032(2) 0.021(2) 0.026(2) 0.0011(18) 0.0061(18) -0.0015(17)
N1 0.020(2) 0.019(2) 0.030(3) 0.002(2) 0.001(2) -0.003(2)
N2 0.020(3) 0.031(3) 0.046(3) 0.007(3) 0.005(2) 0.000(2)
N3 0.019(2) 0.014(2) 0.019(2) 0.0018(19) 0.0037(19) 0.0010(18)
N4 0.022(2) 0.017(2) 0.020(2) 0.0005(19) 0.0058(19) -0.0008(19)
N5 0.018(2) 0.016(2) 0.023(2) 0.0017(19) 0.003(2) -0.0023(18)
N6 0.019(2) 0.024(3) 0.019(2) 0.003(2) 0.000(2) 0.0004(19)
N7 0.019(2) 0.044(3) 0.026(3) -0.004(2) 0.005(2) -0.006(2)
N8 0.026(3) 0.076(4) 0.026(3) 0.004(3) 0.005(2) -0.015(3)
C1 0.021(3) 0.023(3) 0.031(3) 0.007(3) 0.008(3) -0.001(2)
C2 0.024(3) 0.028(3) 0.041(4) 0.004(3) 0.017(3) 0.002(3)
C3 0.025(3) 0.023(3) 0.033(3) 0.000(3) 0.010(3) 0.001(2)
C4 0.022(3) 0.015(3) 0.020(3) 0.002(2) 0.003(2) 0.002(2)
C5 0.018(3) 0.027(3) 0.030(3) 0.005(3) -0.001(2) -0.002(2)
C6 0.023(3) 0.030(4) 0.060(5) 0.002(3) -0.003(3) -0.007(3)
C7 0.053(5) 0.049(5) 0.075(6) 0.008(4) 0.020(4) -0.018(4)
C8 0.027(4) 0.057(5) 0.075(6) -0.008(4) -0.015(4) -0.002(3)
C9 0.024(3) 0.037(4) 0.036(4) -0.005(3) -0.006(3) -0.005(3)
C10 0.039(4) 0.037(4) 0.075(6) -0.015(4) -0.009(4) -0.007(3)
C11 0.041(4) 0.062(5) 0.035(4) 0.003(4) -0.010(3) -0.013(4)
C12 0.022(3) 0.013(3) 0.014(3) 0.005(2) 0.003(2) 0.001(2)
C13 0.017(3) 0.020(3) 0.026(3) -0.002(2) 0.008(2) -0.002(2)
C14 0.031(3) 0.032(3) 0.035(4) -0.005(3) 0.014(3) -0.006(3)
C15 0.020(3) 0.027(3) 0.035(4) 0.002(3) -0.001(3) 0.001(2)
C16 0.017(3) 0.018(3) 0.025(3) -0.003(2) 0.003(2) -0.006(2)
C17 0.023(3) 0.035(4) 0.042(4) -0.016(3) 0.002(3) -0.004(3)
C18 0.037(3) 0.019(3) 0.051(4) 0.001(3) 0.022(3) -0.003(3)
C19 0.037(4) 0.053(5) 0.037(4) 0.001(3) 0.016(3) -0.009(3)
C20 0.023(3) 0.022(3) 0.034(4) 0.006(3) 0.010(3) 0.005(2)
C21 0.034(3) 0.027(3) 0.020(3) 0.002(2) 0.012(3) 0.003(3)
C22 0.029(3) 0.019(3) 0.018(3) 0.006(2) 0.005(2) 0.005(2)
C23 0.045(4) 0.029(3) 0.015(3) 0.003(3) 0.012(3) -0.002(3)
C25 0.028(3) 0.027(3) 0.024(3) 0.003(3) 0.012(3) 0.008(3)
C26 0.035(3) 0.015(3) 0.035(4) 0.000(3) 0.006(3) -0.004(3)
C27 0.027(3) 0.027(3) 0.029(3) -0.001(3) 0.008(3) 0.002(3)
C28 0.035(3) 0.017(3) 0.031(3) 0.001(3) -0.004(3) 0.001(3)
C29 0.064(5) 0.030(4) 0.032(4) -0.008(3) 0.019(4) 0.011(3)
C30 0.051(4) 0.024(3) 0.035(4) -0.002(3) 0.027(3) -0.001(3)
C31 0.037(4) 0.029(3) 0.050(4) 0.002(3) 0.022(3) 0.008(3)
C32 0.025(3) 0.030(4) 0.043(4) 0.007(3) 0.015(3) 0.000(3)
C34 0.017(3) 0.020(3) 0.022(3) -0.001(2) -0.001(2) 0.000(2)
C35 0.025(3) 0.028(3) 0.028(3) 0.007(3) 0.003(3) -0.002(3)
C36 0.031(3) 0.039(4) 0.026(3) 0.011(3) 0.005(3) -0.007(3)
C37 0.024(3) 0.031(3) 0.025(3) 0.000(3) 0.008(3) -0.009(3)
C38 0.018(3) 0.015(3) 0.023(3) 0.000(2) 0.002(2) 0.002(2)
C39 0.021(3) 0.032(3) 0.029(3) 0.004(3) 0.005(3) -0.004(3)
C40 0.033(3) 0.049(4) 0.031(4) -0.011(3) 0.008(3) -0.005(3)
C41 0.028(3) 0.045(4) 0.033(4) 0.014(3) 0.005(3) -0.004(3)
C42 0.020(3) 0.030(3) 0.022(3) 0.004(3) 0.008(2) -0.001(2)
C43 0.038(4) 0.041(4) 0.029(3) -0.001(3) 0.001(3) -0.015(3)
C44 0.043(4) 0.053(5) 0.034(4) 0.002(3) 0.011(3) 0.006(3)
C45 0.026(3) 0.043(4) 0.027(3) 0.004(3) 0.008(3) -0.006(3)
C46 0.019(3) 0.097(6) 0.038(4) -0.003(4) 0.014(3) -0.015(4)
C47 0.039(4) 0.135(9) 0.039(5) -0.015(5) 0.021(4) -0.005(5)
C48 0.035(4) 0.135(9) 0.058(6) 0.013(6) 0.008(4) -0.037(5)
C49 0.012(3) 0.080(6) 0.036(4) -0.009(4) 0.010(3) -0.006(3)
C50 0.028(4) 0.104(7) 0.045(5) -0.013(5) 0.006(3) -0.030(4)
C51 0.024(4) 0.096(7) 0.049(5) -0.003(4) 0.012(3) 0.008(4)
C52 0.047(4) 0.045(4) 0.037(4) 0.014(3) 0.001(3) -0.017(3)
C53 0.036(4) 0.027(3) 0.024(3) 0.005(3) -0.005(3) -0.013(3)
C54 0.042(4) 0.015(3) 0.033(4) 0.007(3) -0.005(3) -0.005(3)
C55 0.027(3) 0.020(3) 0.023(3) 0.000(2) -0.005(2) -0.001(2)
C56 0.035(4) 0.020(3) 0.052(4) 0.006(3) 0.006(3) 0.006(3)
C57 0.030(4) 0.049(5) 0.048(4) -0.006(4) -0.007(3) 0.003(3)
C58 0.025(3) 0.031(3) 0.029(3) 0.000(3) 0.007(3) -0.002(3)
C59 0.024(3) 0.034(4) 0.027(3) -0.003(3) 0.003(3) -0.005(3)
C60 0.028(3) 0.027(3) 0.022(3) 0.004(2) 0.008(3) -0.002(3)
C61 0.026(3) 0.035(4) 0.041(4) -0.011(3) 0.009(3) -0.004(3)
C62 0.021(3) 0.032(4) 0.053(4) 0.008(3) 0.013(3) 0.005(3)
C63 0.015(3) 0.024(3) 0.038(4) 0.006(3) 0.002(3) -0.001(2)
C64 0.033(3) 0.026(3) 0.033(4) 0.009(3) 0.008(3) 0.001(3)
C65 0.028(3) 0.031(3) 0.022(3) -0.001(3) -0.002(3) -0.002(3)
C66 0.060(5) 0.038(4) 0.024(3) -0.003(3) 0.016(3) -0.007(3)

loop_
_atom_type_symbol
_atom_type_description
_atom_type_scat_dispersion_real
_atom_type_scat_dispersion_imag
_atom_type_scat_source
C C 0.0033 0.0016 'International Tables Vol C Tables 4.2.6.8 and 6.1.1.4'
H H 0.0000 0.0000 'International Tables Vol C Tables 4.2.6.8 and 6.1.1.4'
N N 0.0061 0.0033 'International Tables Vol C Tables 4.2.6.8 and 6.1.1.4'
O O 0.0106 0.0060 'International Tables Vol C Tables 4.2.6.8 and 6.1.1.4'
F F 0.0171 0.0103 'International Tables Vol C Tables 4.2.6.8 and 6.1.1.4'
Dy Dy -0.1892 4.4098 'International Tables Vol C Tables 4.2.6.8 and 6.1.1.4'

loop_
_geom_angle_atom_site_label_1
_geom_angle_atom_site_label_2
_geom_angle_atom_site_label_3
_geom_angle
O9 Dy1 O6 81.94(14)
O9 Dy1 O7 138.71(13)
O6 Dy1 O7 72.83(13)
O9 Dy1 O11 90.15(13)
O6 Dy1 O11 141.57(13)
O7 Dy1 O11 89.93(13)
O9 Dy1 O10 72.09(13)
O6 Dy1 O10 139.40(13)
O7 Dy1 O10 144.97(13)
O11 Dy1 O10 70.44(13)
O9 Dy1 O4 148.52(13)
O6 Dy1 O4 121.24(13)
O7 Dy1 O4 72.26(12)
O11 Dy1 O4 83.25(13)
O10 Dy1 O4 76.71(13)
O9 Dy1 O2 75.95(13)
O6 Dy1 O2 74.78(13)
O7 Dy1 O2 125.47(13)
O11 Dy1 O2 139.45(14)
O10 Dy1 O2 69.05(13)
O4 Dy1 O2 89.27(12)
O9 Dy1 O8 70.95(12)
O6 Dy1 O8 73.55(13)
O7 Dy1 O8 70.83(12)
O11 Dy1 O8 68.33(13)
O10 Dy1 O8 123.36(13)
O4 Dy1 O8 132.73(12)
O2 Dy1 O8 136.63(13)
O22 Dy2 O19 86.06(14)
O22 Dy2 O15 142.58(14)
O19 Dy2 O15 78.83(14)
O22 Dy2 O21 73.50(14)
O19 Dy2 O21 73.77(13)
O15 Dy2 O21 69.47(14)
O22 Dy2 O18 88.14(14)
O19 Dy2 O18 142.29(13)
O15 Dy2 O18 124.01(14)
O21 Dy2 O18 139.17(13)
O22 Dy2 O20 72.42(14)
O19 Dy2 O20 71.70(13)
O15 Dy2 O20 132.02(14)
O21 Dy2 O20 132.41(13)
O18 Dy2 O20 71.03(13)
O22 Dy2 O17 141.45(14)
O19 Dy2 O17 90.14(14)
O15 Dy2 O17 73.16(15)
O21 Dy2 O17 141.43(15)
O18 Dy2 O17 71.96(14)
O20 Dy2 O17 69.99(14)
O22 Dy2 O13 75.07(13)
O19 Dy2 O13 141.29(13)
O15 Dy2 O13 95.94(14)
O21 Dy2 O13 68.61(12)
O18 Dy2 O13 71.55(12)
O20 Dy2 O13 130.45(13)
O17 Dy2 O13 125.40(13)
F9' C24 F7' 107.3(8)
F9' C24 F8' 107.1(8)
F7' C24 F8' 106.9(8)
F9' C24 F8 54(4)
F7' C24 F8 133.5(9)
F8' C24 F8 56(4)
F9' C24 F7 135.7(9)
F7' C24 F7 54(4)
F8' C24 F7 57(4)
F8 C24 F7 107.1(4)
F9' C24 F9 57(4)
F7' C24 F9 56(4)
F8' C24 F9 139.8(9)
F8 C24 F9 106.8(4)
F7 C24 F9 106.7(4)
F9' C24 C25 112.2(8)
F7' C24 C25 111.6(8)
F8' C24 C25 111.4(8)
F8 C24 C25 115.0(4)
F7 C24 C25 112.1(4)
F9 C24 C25 108.8(4)
F17' C33 F16' 111.3(8)
F17' C33 F18 58.2(11)
F16' C33 F18 131.1(14)
F17' C33 F16 137.7(12)
F16' C33 F16 41.0(11)
F18 C33 F16 111.0(6)
F17' C33 F18' 108.7(8)
F16' C33 F18' 108.2(8)
F18 C33 F18' 51.0(11)
F16 C33 F18' 69.5(12)
F17' C33 F17 50.0(12)
F16' C33 F17 65.3(11)
F18 C33 F17 102.9(5)
F16 C33 F17 104.1(5)
F18' C33 F17 141.7(12)
F17' C33 C32 109.1(12)
F16' C33 C32 114.0(13)
F18 C33 C32 114.3(5)
F16 C33 C32 112.0(5)
F18' C33 C32 105.3(13)
F17 C33 C32 111.7(5)
C4 O1 C1 105.9(4)
N1 O2 Dy1 134.1(3)
N3 O4 Dy1 131.5(3)
C20 O6 Dy1 131.5(4)
C22 O7 Dy1 132.2(3)
C25 O8 Dy1 135.1(4)
C27 O9 Dy1 137.7(4)
C30 O10 Dy1 127.3(4)
C32 O11 Dy1 129.3(4)
C37 O12 C34 105.1(4)
N5 O13 Dy2 133.0(3)
N7 O15 Dy2 131.3(4)
C53 O17 Dy2 132.1(4)
C55 O18 Dy2 132.7(4)
C58 O19 Dy2 136.2(4)
C60 O20 Dy2 135.4(4)
C63 O21 Dy2 133.3(4)
C65 O22 Dy2 135.6(4)
O2 N1 C5 126.9(5)
O2 N1 C9 120.0(5)
C5 N1 C9 112.3(5)
O3 N2 C5 125.2(5)
O3 N2 C6 123.6(5)
C5 N2 C6 111.0(5)
O4 N3 C12 126.5(4)
O4 N3 C13 119.9(4)
C12 N3 C13 113.3(4)
O5 N4 C12 124.5(4)
O5 N4 C16 123.3(4)
C12 N4 C16 112.0(4)
O13 N5 C38 126.0(5)
O13 N5 C39 120.6(4)
C38 N5 C39 113.2(4)
O14 N6 C38 124.9(5)
O14 N6 C42 122.7(4)
C38 N6 C42 112.0(4)
O15 N7 C45 126.6(5)
O15 N7 C49 120.3(5)
C45 N7 C49 112.8(5)
O16 N8 C45 125.2(5)
O16 N8 C46 122.5(6)
C45 N8 C46 111.8(6)
C2 C1 O1 110.6(5)
C2 C1 C5 135.1(5)
O1 C1 C5 114.3(5)
C1 C2 C3 106.5(5)
C1 C2 H2 126.8
C3 C2 H2 126.8
C4 C3 C2 106.1(5)
C4 C3 H3 126.9
C2 C3 H3 126.9
C3 C4 O1 110.9(5)
C3 C4 C12 134.4(5)
O1 C4 C12 114.6(5)
N1 C5 N2 109.1(5)
N1 C5 C1 126.5(5)
N2 C5 C1 124.4(6)
N2 C6 C8 110.2(5)
N2 C6 C7 105.2(6)
C8 C6 C7 110.3(6)
N2 C6 C9 100.8(5)
C8 C6 C9 115.7(7)
C7 C6 C9 113.6(6)
C6 C7 H7A 109.5
C6 C7 H7B 109.5
H7A C7 H7B 109.5
C6 C7 H7C 109.5
H7A C7 H7C 109.5
H7B C7 H7C 109.5
C6 C8 H8A 109.5
C6 C8 H8B 109.5
H8A C8 H8B 109.5
C6 C8 H8C 109.5
H8A C8 H8C 109.5
H8B C8 H8C 109.5
C10 C9 N1 109.6(5)
C10 C9 C11 110.8(7)
N1 C9 C11 105.6(5)
C10 C9 C6 116.4(6)
N1 C9 C6 101.0(5)
C11 C9 C6 112.5(6)
C9 C10 H10A 109.5
C9 C10 H10B 109.5
H10A C10 H10B 109.5
C9 C10 H10C 109.5
H10A C10 H10C 109.5
H10B C10 H10C 109.5
C9 C11 H11A 109.5
C9 C11 H11B 109.5
H11A C11 H11B 109.5
C9 C11 H11C 109.5
H11A C11 H11C 109.5
H11B C11 H11C 109.5
N3 C12 N4 109.1(4)
N3 C12 C4 127.4(5)
N4 C12 C4 123.4(5)
N3 C13 C14 108.4(4)
N3 C13 C15 106.8(4)
C14 C13 C15 110.5(5)
N3 C13 C16 101.0(4)
C14 C13 C16 114.7(5)
C15 C13 C16 114.5(5)
C13 C14 H14A 109.5
C13 C14 H14B 109.5
H14A C14 H14B 109.5
C13 C14 H14C 109.5
H14A C14 H14C 109.5
H14B C14 H14C 109.5
C13 C15 H15A 109.5
C13 C15 H15B 109.5
H15A C15 H15B 109.5
C13 C15 H15C 109.5
H15A C15 H15C 109.5
H15B C15 H15C 109.5
N4 C16 C17 108.5(5)
N4 C16 C18 106.6(4)
C17 C16 C18 110.1(5)
N4 C16 C13 101.2(4)
C17 C16 C13 115.8(5)
C18 C16 C13 113.8(5)
C16 C17 H17A 109.5
C16 C17 H17B 109.5
H17A C17 H17B 109.5
C16 C17 H17C 109.5
H17A C17 H17C 109.5
H17B C17 H17C 109.5
C16 C18 H18A 109.5
C16 C18 H18B 109.5
H18A C18 H18B 109.5
C16 C18 H18C 109.5
H18A C18 H18C 109.5
H18B C18 H18C 109.5
F3 C19 F1 106.5(6)
F3 C19 F2 109.7(6)
F1 C19 F2 104.3(6)
F3 C19 C20 111.6(6)
F1 C19 C20 110.8(6)
F2 C19 C20 113.6(6)
O6 C20 C21 128.8(5)
O6 C20 C19 113.7(5)
C21 C20 C19 117.5(6)
C22 C21 C20 120.6(5)
C22 C21 H21 119.7
C20 C21 H21 119.7
O7 C22 C21 127.5(5)
O7 C22 C23 113.4(5)
C21 C22 C23 119.1(5)
F4 C23 F5 106.9(5)
F4 C23 F6 107.9(5)
F5 C23 F6 106.9(5)
F4 C23 C22 111.0(5)
F5 C23 C22 111.0(5)
F6 C23 C22 113.0(5)
O8 C25 C26 128.4(5)
O8 C25 C24 114.6(5)
C26 C25 C24 117.0(5)
C27 C26 C25 118.9(5)
C27 C26 H26 120.6
C25 C26 H26 120.6
O9 C27 C26 127.9(6)
O9 C27 C28 114.3(5)
C26 C27 C28 117.7(5)
F10 C28 F12 106.7(5)
F10 C28 F11 106.3(6)
F12 C28 F11 106.0(5)
F10 C28 C27 111.2(5)
F12 C28 C27 112.1(5)
F11 C28 C27 114.0(5)
F13 C29 F15 106.7(6)
F13 C29 F14 108.6(6)
F15 C29 F14 105.6(6)
F13 C29 C30 112.5(6)
F15 C29 C30 112.0(6)
F14 C29 C30 111.1(6)
O10 C30 C31 126.3(6)
O10 C30 C29 115.2(6)
C31 C30 C29 118.1(6)
C32 C31 C30 120.5(6)
C32 C31 H31 119.7
C30 C31 H31 119.7
O11 C32 C31 126.3(6)
O11 C32 C33 117.6(6)
C31 C32 C33 116.1(6)
C35 C34 O12 110.2(5)
C35 C34 C38 132.7(5)
O12 C34 C38 117.0(5)
C34 C35 C36 107.1(5)
C34 C35 H35 126.5
C36 C35 H35 126.5
C37 C36 C35 106.7(5)
C37 C36 H36 126.6
C35 C36 H36 126.6
C36 C37 O12 110.9(5)
C36 C37 C45 133.2(6)
O12 C37 C45 115.8(5)
N5 C38 N6 109.0(5)
N5 C38 C34 127.2(5)
N6 C38 C34 123.8(5)
C41 C39 N5 109.6(5)
C41 C39 C40 109.4(5)
N5 C39 C40 105.8(5)
C41 C39 C42 117.2(5)
N5 C39 C42 101.2(4)
C40 C39 C42 112.7(5)
C39 C40 H40A 109.5
C39 C40 H40B 109.5
H40A C40 H40B 109.5
C39 C40 H40C 109.5
H40A C40 H40C 109.5
H40B C40 H40C 109.5
C39 C41 H41A 109.5
C39 C41 H41B 109.5
H41A C41 H41B 109.5
C39 C41 H41C 109.5
H41A C41 H41C 109.5
H41B C41 H41C 109.5
C44 C42 N6 110.0(5)
C44 C42 C43 109.7(5)
N6 C42 C43 104.9(5)
C44 C42 C39 116.8(5)
N6 C42 C39 101.6(4)
C43 C42 C39 112.8(5)
C42 C43 H43A 109.5
C42 C43 H43B 109.5
H43A C43 H43B 109.5
C42 C43 H43C 109.5
H43A C43 H43C 109.5
H43B C43 H43C 109.5
C42 C44 H44A 109.5
C42 C44 H44B 109.5
H44A C44 H44B 109.5
C42 C44 H44C 109.5
H44A C44 H44C 109.5
H44B C44 H44C 109.5
N7 C45 N8 109.8(5)
N7 C45 C37 127.2(6)
N8 C45 C37 123.0(6)
N8 C46 C47 105.2(6)
N8 C46 C48 109.2(7)
C47 C46 C48 110.1(7)
N8 C46 C49 101.5(5)
C47 C46 C49 114.4(7)
C48 C46 C49 115.4(6)
C46 C47 H47A 109.5
C46 C47 H47B 109.5
H47A C47 H47B 109.5
C46 C47 H47C 109.5
H47A C47 H47C 109.5
H47B C47 H47C 109.5
C46 C48 H48A 109.5
C46 C48 H48B 109.5
H48A C48 H48B 109.5
C46 C48 H48C 109.5
H48A C48 H48C 109.5
H48B C48 H48C 109.5
C51 C49 N7 108.8(6)
C51 C49 C50 109.8(6)
N7 C49 C50 105.5(5)
C51 C49 C46 115.8(6)
N7 C49 C46 101.0(5)
C50 C49 C46 115.0(7)
C49 C50 H50A 109.5
C49 C50 H50B 109.5
H50A C50 H50B 109.5
C49 C50 H50C 109.5
H50A C50 H50C 109.5
H50B C50 H50C 109.5
C49 C51 H51A 109.5
C49 C51 H51B 109.5
H51A C51 H51B 109.5
C49 C51 H51C 109.5
H51A C51 H51C 109.5
H51B C51 H51C 109.5
F20 C52 F21 106.5(7)
F20 C52 F19 107.7(6)
F21 C52 F19 106.9(6)
F20 C52 C53 110.4(6)
F21 C52 C53 110.9(5)
F19 C52 C53 114.1(6)
O17 C53 C54 128.4(6)
O17 C53 C52 113.7(6)
C54 C53 C52 117.9(6)
C55 C54 C53 120.6(6)
C55 C54 H54 119.7
C53 C54 H54 119.7
O18 C55 C54 128.8(6)
O18 C55 C56 113.2(5)
C54 C55 C56 118.0(5)
F22 C56 F24 107.3(6)
F22 C56 F23 107.6(6)
F24 C56 F23 107.2(5)
F22 C56 C55 110.7(5)
F24 C56 C55 113.4(6)
F23 C56 C55 110.4(5)
F27 C57 F26 107.5(6)
F27 C57 F25 106.9(7)
F26 C57 F25 105.8(7)
F27 C57 C58 112.8(6)
F26 C57 C58 113.7(6)
F25 C57 C58 109.8(6)
O19 C58 C59 128.2(6)
O19 C58 C57 113.6(5)
C59 C58 C57 118.1(6)
C58 C59 C60 120.0(5)
C58 C59 H59 120.0
C60 C59 H59 120.0
O20 C60 C59 128.0(6)
O20 C60 C61 113.0(5)
C59 C60 C61 119.0(5)
F28 C61 F29 106.8(6)
F28 C61 F30 107.8(6)
F29 C61 F30 105.8(5)
F28 C61 C60 111.8(5)
F29 C61 C60 109.9(5)
F30 C61 C60 114.4(5)
F33 C62 F32 107.4(5)
F33 C62 F31 105.6(6)
F32 C62 F31 106.7(5)
F33 C62 C63 111.3(5)
F32 C62 C63 113.0(6)
F31 C62 C63 112.3(5)
O21 C63 C64 128.3(6)
O21 C63 C62 115.2(6)
C64 C63 C62 116.3(5)
C65 C64 C63 121.8(6)
C65 C64 H64 119.1
C63 C64 H64 119.1
O22 C65 C64 127.3(6)
O22 C65 C66 114.7(5)
C64 C65 C66 117.9(6)
F36 C66 F34 108.8(6)
F36 C66 F35 103.6(7)
F34 C66 F35 106.4(6)
F36 C66 C65 114.0(6)
F34 C66 C65 113.0(6)
F35 C66 C65 110.3(5)

loop_
_geom_bond_atom_site_label_1
_geom_bond_atom_site_label_2
_geom_bond_distance
Dy1 O9 2.340(4)
Dy1 O6 2.345(4)
Dy1 O7 2.352(4)
Dy1 O11 2.366(4)
Dy1 O10 2.367(4)
Dy1 O4 2.371(4)
Dy1 O2 2.375(4)
Dy1 O8 2.388(4)
Dy2 O22 2.322(4)
Dy2 O19 2.340(4)
Dy2 O15 2.359(4)
Dy2 O21 2.367(4)
Dy2 O18 2.371(4)
Dy2 O20 2.372(4)
Dy2 O17 2.392(4)
Dy2 O13 2.398(4)
F1 C19 1.318(8)
F2 C19 1.334(8)
F3 C19 1.303(8)
F4 C23 1.311(7)
F5 C23 1.318(7)
F6 C23 1.324(7)
C24 F9' 1.301(5)
C24 F7' 1.303(5)
C24 F8' 1.303(5)
C24 F8 1.305(5)
C24 F7 1.320(5)
C24 F9 1.327(5)
C24 C25 1.541(7)
F10 C28 1.307(8)
F11 C28 1.320(7)
F12 C28 1.315(7)
F13 C29 1.300(8)
F14 C29 1.340(8)
F15 C29 1.312(8)
C33 F17' 1.288(5)
C33 F16' 1.291(5)
C33 F18 1.293(6)
C33 F16 1.300(6)
C33 F18' 1.302(5)
C33 F17 1.369(6)
C33 C32 1.524(8)
F19 C52 1.331(9)
F20 C52 1.323(9)
F21 C52 1.330(8)
F22 C56 1.330(8)
F23 C56 1.334(7)
F24 C56 1.332(7)
F25 C57 1.319(9)
F26 C57 1.318(8)
F27 C57 1.280(9)
F28 C61 1.304(8)
F29 C61 1.315(8)
F30 C61 1.323(7)
F31 C62 1.321(8)
F32 C62 1.316(8)
F33 C62 1.314(7)
F34 C66 1.311(8)
F35 C66 1.345(8)
F36 C66 1.290(8)
O1 C4 1.370(6)
O1 C1 1.373(6)
O2 N1 1.297(6)
O3 N2 1.271(7)
O4 N3 1.302(5)
O5 N4 1.278(6)
O6 C20 1.251(7)
O7 C22 1.264(7)
O8 C25 1.229(7)
O9 C27 1.235(7)
O10 C30 1.240(7)
O11 C32 1.237(7)
O12 C37 1.379(7)
O12 C34 1.383(6)
O13 N5 1.297(5)
O14 N6 1.273(6)
O15 N7 1.294(6)
O16 N8 1.266(7)
O17 C53 1.251(7)
O18 C55 1.253(7)
O19 C58 1.267(7)
O20 C60 1.259(7)
O21 C63 1.254(7)
O22 C65 1.259(7)
N1 C5 1.319(8)
N1 C9 1.500(7)
N2 C5 1.364(7)
N2 C6 1.500(8)
N3 C12 1.333(7)
N3 C13 1.502(7)
N4 C12 1.359(7)
N4 C16 1.501(7)
N5 C38 1.329(7)
N5 C39 1.508(7)
N6 C38 1.361(7)
N6 C42 1.507(7)
N7 C45 1.323(8)
N7 C49 1.519(7)
N8 C45 1.357(8)
N8 C46 1.505(9)
C1 C2 1.357(8)
C1 C5 1.438(8)
C2 C3 1.426(8)
C2 H2 0.9500
C3 C4 1.356(8)
C3 H3 0.9500
C4 C12 1.433(7)
C6 C8 1.511(9)
C6 C7 1.537(10)
C6 C9 1.541(10)
C7 H7A 0.9800
C7 H7B 0.9800
C7 H7C 0.9800
C8 H8A 0.9800
C8 H8B 0.9800
C8 H8C 0.9800
C9 C10 1.500(9)
C9 C11 1.529(10)
C10 H10A 0.9800
C10 H10B 0.9800
C10 H10C 0.9800
C11 H11A 0.9800
C11 H11B 0.9800
C11 H11C 0.9800
C13 C14 1.509(8)
C13 C15 1.527(8)
C13 C16 1.573(8)
C14 H14A 0.9800
C14 H14B 0.9800
C14 H14C 0.9800
C15 H15A 0.9800
C15 H15B 0.9800
C15 H15C 0.9800
C16 C17 1.517(8)
C16 C18 1.528(8)
C17 H17A 0.9800
C17 H17B 0.9800
C17 H17C 0.9800
C18 H18A 0.9800
C18 H18B 0.9800
C18 H18C 0.9800
C19 C20 1.526(9)
C20 C21 1.393(8)
C21 C22 1.387(8)
C21 H21 0.9500
C22 C23 1.533(8)
C25 C26 1.414(8)
C26 C27 1.392(8)
C26 H26 0.9500
C27 C28 1.530(8)
C29 C30 1.513(9)
C30 C31 1.416(9)
C31 C32 1.396(9)
C31 H31 0.9500
C34 C35 1.348(8)
C34 C38 1.423(8)
C35 C36 1.411(8)
C35 H35 0.9500
C36 C37 1.342(8)
C36 H36 0.9500
C37 C45 1.433(8)
C39 C41 1.503(8)
C39 C40 1.550(9)
C39 C42 1.554(8)
C40 H40A 0.9800
C40 H40B 0.9800
C40 H40C 0.9800
C41 H41A 0.9800
C41 H41B 0.9800
C41 H41C 0.9800
C42 C44 1.506(9)
C42 C43 1.533(8)
C43 H43A 0.9800
C43 H43B 0.9800
C43 H43C 0.9800
C44 H44A 0.9800
C44 H44B 0.9800
C44 H44C 0.9800
C46 C47 1.523(12)
C46 C48 1.525(11)
C46 C49 1.561(10)
C47 H47A 0.9800
C47 H47B 0.9800
C47 H47C 0.9800
C48 H48A 0.9800
C48 H48B 0.9800
C48 H48C 0.9800
C49 C51 1.518(11)
C49 C50 1.529(10)
C50 H50A 0.9800
C50 H50B 0.9800
C50 H50C 0.9800
C51 H51A 0.9800
C51 H51B 0.9800
C51 H51C 0.9800
C52 C53 1.534(9)
C53 C54 1.389(9)
C54 C55 1.382(9)
C54 H54 0.9500
C55 C56 1.545(9)
C57 C58 1.541(9)
C58 C59 1.382(9)
C59 C60 1.387(8)
C59 H59 0.9500
C60 C61 1.533(9)
C62 C63 1.530(8)
C63 C64 1.391(9)
C64 C65 1.381(9)
C64 H64 0.9500
C65 C66 1.534(9)

loop_
_geom_hbond_atom_site_label_D
_geom_hbond_atom_site_label_H
_geom_hbond_atom_site_label_A
_geom_hbond_distance_DH
_geom_hbond_distance_HA
_geom_hbond_distance_DA
_geom_hbond_angle_DHA
_geom_hbond_site_symmetry_A
C50 H50B F31 0.98 2.47 3.425(9) 165.6 2_756
C48 H48B F32 0.98 2.63 3.558(9) 157.8 2_756
C47 H47A O3 0.98 2.60 3.416(9) 141.0 4_565
C44 H44C F17' 0.98 2.24 2.792(10) 114.2 2_646
C44 H44B F8 0.98 2.55 3.494(8) 162.8 1_545
C43 H43A O4 0.98 2.59 3.402(7) 140.0 4_565
C41 H41B F8' 0.98 1.96 2.915(18) 163.2 1_545
C41 H41B F7 0.98 2.63 3.585(7) 163.7 1_545
C36 H36 F36 0.95 2.36 3.230(7) 151.5 4_565
C35 H35 F11 0.95 2.35 3.231(7) 153.6 4_575
C26 H26 O5 0.95 2.40 3.330(7) 167.0 1_565
C17 H17B F13 0.98 2.56 3.531(8) 171.2 3_667
C17 H17A F7' 0.98 2.35 2.929(14) 117.1 2_646
C17 H17A F9 0.98 2.63 3.479(8) 144.9 2_646
C10 H10B F19 0.98 2.62 3.588(8) 168.7 4_576
C10 H10A F12 0.98 2.57 3.105(8) 114.4 .

loop_
_geom_torsion_atom_site_label_1
_geom_torsion_atom_site_label_2
_geom_torsion_atom_site_label_3
_geom_torsion_atom_site_label_4
_geom_torsion
O9 Dy1 O2 N1 -93.8(4)
O6 Dy1 O2 N1 -8.5(4)
O7 Dy1 O2 N1 46.8(5)
O11 Dy1 O2 N1 -167.0(4)
O10 Dy1 O2 N1 -169.7(5)
O4 Dy1 O2 N1 114.3(4)
O8 Dy1 O2 N1 -52.8(5)
O9 Dy1 O4 N3 -174.8(3)
O6 Dy1 O4 N3 -42.2(4)
O7 Dy1 O4 N3 14.0(4)
O11 Dy1 O4 N3 106.1(4)
O10 Dy1 O4 N3 177.5(4)
O2 Dy1 O4 N3 -113.9(4)
O8 Dy1 O4 N3 54.1(4)
O9 Dy1 O6 C20 -121.6(5)
O7 Dy1 O6 C20 25.3(5)
O11 Dy1 O6 C20 -41.7(6)
O10 Dy1 O6 C20 -171.7(4)
O4 Dy1 O6 C20 81.2(5)
O2 Dy1 O6 C20 160.8(5)
O8 Dy1 O6 C20 -49.2(5)
O9 Dy1 O7 C22 30.8(5)
O6 Dy1 O7 C22 -24.2(4)
O11 Dy1 O7 C22 121.0(4)
O10 Dy1 O7 C22 175.2(4)
O4 Dy1 O7 C22 -156.1(5)
O2 Dy1 O7 C22 -80.3(5)
O8 Dy1 O7 C22 53.9(4)
O9 Dy1 O8 C25 -11.7(5)
O6 Dy1 O8 C25 -98.7(5)
O7 Dy1 O8 C25 -175.8(6)
O11 Dy1 O8 C25 86.3(5)
O10 Dy1 O8 C25 40.2(6)
O4 Dy1 O8 C25 143.7(5)
O2 Dy1 O8 C25 -54.0(6)
O6 Dy1 O9 C27 82.6(6)
O7 Dy1 O9 C27 30.4(7)
O11 Dy1 O9 C27 -59.7(6)
O10 Dy1 O9 C27 -129.0(6)
O4 Dy1 O9 C27 -136.9(5)
O2 Dy1 O9 C27 158.8(6)
O8 Dy1 O9 C27 7.3(6)
O9 Dy1 O10 C30 53.1(5)
O6 Dy1 O10 C30 106.0(5)
O7 Dy1 O10 C30 -103.0(5)
O11 Dy1 O10 C30 -43.6(5)
O4 Dy1 O10 C30 -131.1(5)
O2 Dy1 O10 C30 134.5(5)
O8 Dy1 O10 C30 1.7(5)
O9 Dy1 O11 C32 -30.1(5)
O6 Dy1 O11 C32 -107.3(5)
O7 Dy1 O11 C32 -168.8(5)
O10 Dy1 O11 C32 40.8(5)
O4 Dy1 O11 C32 119.0(5)
O2 Dy1 O11 C32 38.1(6)
O8 Dy1 O11 C32 -99.5(5)
O22 Dy2 O13 N5 107.3(4)
O19 Dy2 O13 N5 170.8(4)
O15 Dy2 O13 N5 -109.7(4)
O21 Dy2 O13 N5 -174.9(5)
O18 Dy2 O13 N5 14.3(4)
O20 Dy2 O13 N5 57.0(5)
O17 Dy2 O13 N5 -36.1(5)
O22 Dy2 O15 N7 -175.5(4)
O19 Dy2 O15 N7 -107.4(4)
O21 Dy2 O15 N7 175.9(4)
O18 Dy2 O15 N7 39.7(5)
O20 Dy2 O15 N7 -54.9(5)
O17 Dy2 O15 N7 -13.9(4)
O13 Dy2 O15 N7 111.4(4)
O22 Dy2 O17 C53 -39.3(6)
O19 Dy2 O17 C53 -123.2(5)
O15 Dy2 O17 C53 158.6(5)
O21 Dy2 O17 C53 173.3(4)
O18 Dy2 O17 C53 23.1(5)
O20 Dy2 O17 C53 -52.7(5)
O13 Dy2 O17 C53 73.3(5)
O22 Dy2 O18 C55 124.5(5)
O19 Dy2 O18 C55 43.4(6)
O15 Dy2 O18 C55 -76.0(5)
O21 Dy2 O18 C55 -173.7(5)
O20 Dy2 O18 C55 52.5(5)
O17 Dy2 O18 C55 -22.0(5)
O13 Dy2 O18 C55 -160.6(5)
O22 Dy2 O19 C58 -70.6(6)
O15 Dy2 O19 C58 143.8(6)
O21 Dy2 O19 C58 -144.6(6)
O18 Dy2 O19 C58 11.2(7)
O20 Dy2 O19 C58 2.1(5)
O17 Dy2 O19 C58 71.0(6)
O13 Dy2 O19 C58 -130.7(5)
O22 Dy2 O20 C60 97.0(5)
O19 Dy2 O20 C60 5.4(5)
O15 Dy2 O20 C60 -49.7(6)
O21 Dy2 O20 C60 50.9(6)
O18 Dy2 O20 C60 -168.8(5)
O17 Dy2 O20 C60 -91.7(5)
O13 Dy2 O20 C60 148.3(5)
O22 Dy2 O21 C63 -1.1(5)
O19 Dy2 O21 C63 89.5(5)
O15 Dy2 O21 C63 173.4(5)
O18 Dy2 O21 C63 -67.9(5)
O20 Dy2 O21 C63 44.7(5)
O17 Dy2 O21 C63 158.4(4)
O13 Dy2 O21 C63 -81.2(5)
O19 Dy2 O22 C65 -74.9(5)
O15 Dy2 O22 C65 -9.0(6)
O21 Dy2 O22 C65 -0.6(5)
O18 Dy2 O22 C65 142.4(5)
O20 Dy2 O22 C65 -146.9(5)
O17 Dy2 O22 C65 -160.1(5)
O13 Dy2 O22 C65 71.0(5)
Dy1 O2 N1 C5 -55.7(8)
Dy1 O2 N1 C9 135.2(5)
Dy1 O4 N3 C12 51.7(6)
Dy1 O4 N3 C13 -121.8(4)
Dy2 O13 N5 C38 52.7(7)
Dy2 O13 N5 C39 -121.6(5)
Dy2 O15 N7 C45 -52.7(8)
Dy2 O15 N7 C49 120.1(5)
C4 O1 C1 C2 0.2(6)
C4 O1 C1 C5 -178.6(5)
O1 C1 C2 C3 -0.2(7)
C5 C1 C2 C3 178.3(6)
C1 C2 C3 C4 0.1(7)
C2 C3 C4 O1 0.0(6)
C2 C3 C4 C12 -176.5(6)
C1 O1 C4 C3 -0.2(6)
C1 O1 C4 C12 177.1(4)
O2 N1 C5 N2 -177.3(5)
C9 N1 C5 N2 -7.5(7)
O2 N1 C5 C1 2.6(10)
C9 N1 C5 C1 172.4(6)
O3 N2 C5 N1 177.2(6)
C6 N2 C5 N1 -9.1(7)
O3 N2 C5 C1 -2.7(10)
C6 N2 C5 C1 171.0(6)
C2 C1 C5 N1 168.5(7)
O1 C1 C5 N1 -13.0(9)
C2 C1 C5 N2 -11.6(11)
O1 C1 C5 N2 166.8(5)
O3 N2 C6 C8 -42.9(9)
C5 N2 C6 C8 143.3(6)
O3 N2 C6 C7 76.1(7)
C5 N2 C6 C7 -97.8(6)
O3 N2 C6 C9 -165.6(6)
C5 N2 C6 C9 20.6(7)
O2 N1 C9 C10 -46.3(8)
C5 N1 C9 C10 143.1(6)
O2 N1 C9 C11 73.1(7)
C5 N1 C9 C11 -97.5(6)
O2 N1 C9 C6 -169.6(5)
C5 N1 C9 C6 19.8(7)
N2 C6 C9 C10 -140.9(6)
C8 C6 C9 C10 100.3(7)
C7 C6 C9 C10 -28.9(8)
N2 C6 C9 N1 -22.3(6)
C8 C6 C9 N1 -141.2(6)
C7 C6 C9 N1 89.7(6)
N2 C6 C9 C11 89.8(6)
C8 C6 C9 C11 -29.1(8)
C7 C6 C9 C11 -158.2(6)
O4 N3 C12 N4 -175.5(4)
C13 N3 C12 N4 -1.6(6)
O4 N3 C12 C4 4.6(8)
C13 N3 C12 C4 178.4(5)
O5 N4 C12 N3 174.0(5)
C16 N4 C12 N3 -10.9(6)
O5 N4 C12 C4 -6.0(8)
C16 N4 C12 C4 169.0(5)
C3 C4 C12 N3 -175.2(6)
O1 C4 C12 N3 8.4(8)
C3 C4 C12 N4 4.9(10)
O1 C4 C12 N4 -171.5(5)
O4 N3 C13 C14 -52.5(6)
C12 N3 C13 C14 133.3(5)
O4 N3 C13 C15 66.6(6)
C12 N3 C13 C15 -107.7(5)
O4 N3 C13 C16 -173.4(4)
C12 N3 C13 C16 12.3(6)
O5 N4 C16 C17 -44.9(7)
C12 N4 C16 C17 140.0(5)
O5 N4 C16 C18 73.7(6)
C12 N4 C16 C18 -101.4(5)
O5 N4 C16 C13 -167.2(4)
C12 N4 C16 C13 17.7(5)
N3 C13 C16 N4 -16.6(5)
C14 C13 C16 N4 -133.0(5)
C15 C13 C16 N4 97.7(5)
N3 C13 C16 C17 -133.7(5)
C14 C13 C16 C17 109.9(6)
C15 C13 C16 C17 -19.3(7)
N3 C13 C16 C18 97.3(5)
C14 C13 C16 C18 -19.1(7)
C15 C13 C16 C18 -148.4(5)
Dy1 O6 C20 C21 -19.0(9)
Dy1 O6 C20 C19 162.6(4)
F3 C19 C20 O6 64.5(8)
F1 C19 C20 O6 -53.9(7)
F2 C19 C20 O6 -170.8(6)
F3 C19 C20 C21 -114.1(7)
F1 C19 C20 C21 127.5(6)
F2 C19 C20 C21 10.6(9)
O6 C20 C21 C22 -4.0(9)
C19 C20 C21 C22 174.4(5)
Dy1 O7 C22 C21 16.1(8)
Dy1 O7 C22 C23 -164.3(3)
C20 C21 C22 O7 5.5(9)
C20 C21 C22 C23 -174.1(5)
O7 C22 C23 F4 65.5(6)
C21 C22 C23 F4 -114.8(6)
O7 C22 C23 F5 -53.2(7)
C21 C22 C23 F5 126.5(6)
O7 C22 C23 F6 -173.2(5)
C21 C22 C23 F6 6.5(8)
Dy1 O8 C25 C26 13.1(10)
Dy1 O8 C25 C24 -167.0(3)
F9' C24 C25 O8 134(4)
F7' C24 C25 O8 13(4)
F8' C24 C25 O8 -106(4)
F8 C24 C25 O8 -167.6(5)
F7 C24 C25 O8 -45.1(7)
F9 C24 C25 O8 72.7(6)
F9' C24 C25 C26 -47(4)
F7' C24 C25 C26 -167(4)
F8' C24 C25 C26 74(4)
F8 C24 C25 C26 12.3(7)
F7 C24 C25 C26 134.9(5)
F9 C24 C25 C26 -107.4(6)
O8 C25 C26 C27 -3.5(10)
C24 C25 C26 C27 176.5(5)
Dy1 O9 C27 C26 -3.6(10)
Dy1 O9 C27 C28 174.7(4)
C25 C26 C27 O9 -1.3(10)
C25 C26 C27 C28 -179.6(6)
O9 C27 C28 F10 -54.5(7)
C26 C27 C28 F10 123.9(6)
O9 C27 C28 F12 64.8(7)
C26 C27 C28 F12 -116.7(6)
O9 C27 C28 F11 -174.7(6)
C26 C27 C28 F11 3.8(9)
Dy1 O10 C30 C31 34.5(9)
Dy1 O10 C30 C29 -152.6(4)
F13 C29 C30 O10 -83.0(8)
F15 C29 C30 O10 37.2(9)
F14 C29 C30 O10 155.0(6)
F13 C29 C30 C31 90.5(7)
F15 C29 C30 C31 -149.3(6)
F14 C29 C30 C31 -31.5(9)
O10 C30 C31 C32 3.3(10)
C29 C30 C31 C32 -169.4(6)
Dy1 O11 C32 C31 -27.2(9)
Dy1 O11 C32 C33 152.8(4)
C30 C31 C32 O11 -7.4(10)
C30 C31 C32 C33 172.5(5)
F17' C33 C32 O11 60.5(14)
F16' C33 C32 O11 -64.6(14)
F18 C33 C32 O11 123.4(7)
F16 C33 C32 O11 -109.3(7)
F18' C33 C32 O11 177.1(13)
F17 C33 C32 O11 7.0(8)
F17' C33 C32 C31 -119.4(14)
F16' C33 C32 C31 115.4(14)
F18 C33 C32 C31 -56.6(8)
F16 C33 C32 C31 70.7(7)
F18' C33 C32 C31 -2.9(14)
F17 C33 C32 C31 -173.0(5)
C37 O12 C34 C35 0.1(6)
C37 O12 C34 C38 -178.9(5)
O12 C34 C35 C36 0.0(7)
C38 C34 C35 C36 178.7(6)
C34 C35 C36 C37 0.0(7)
C35 C36 C37 O12 0.1(7)
C35 C36 C37 C45 177.3(7)
C34 O12 C37 C36 -0.1(6)
C34 O12 C37 C45 -177.9(5)
O13 N5 C38 N6 179.6(5)
C39 N5 C38 N6 -5.7(6)
O13 N5 C38 C34 -1.0(9)
C39 N5 C38 C34 173.6(5)
O14 N6 C38 N5 -179.9(5)
C42 N6 C38 N5 -6.6(6)
O14 N6 C38 C34 0.8(9)
C42 N6 C38 C34 174.0(5)
C35 C34 C38 N5 -170.7(6)
O12 C34 C38 N5 7.9(8)
C35 C34 C38 N6 8.6(10)
O12 C34 C38 N6 -172.8(5)
O13 N5 C39 C41 -46.0(7)
C38 N5 C39 C41 139.0(5)
O13 N5 C39 C40 71.9(6)
C38 N5 C39 C40 -103.1(5)
O13 N5 C39 C42 -170.4(4)
C38 N5 C39 C42 14.6(6)
O14 N6 C42 C44 -47.0(7)
C38 N6 C42 C44 139.5(5)
O14 N6 C42 C43 70.9(6)
C38 N6 C42 C43 -102.5(5)
O14 N6 C42 C39 -171.4(5)
C38 N6 C42 C39 15.1(6)
C41 C39 C42 C44 104.9(7)
N5 C39 C42 C44 -136.0(5)
C40 C39 C42 C44 -23.4(8)
C41 C39 C42 N6 -135.5(5)
N5 C39 C42 N6 -16.4(5)
C40 C39 C42 N6 96.2(5)
C41 C39 C42 C43 -23.7(8)
N5 C39 C42 C43 95.4(5)
C40 C39 C42 C43 -152.0(5)
O15 N7 C45 N8 177.6(6)
C49 N7 C45 N8 4.4(8)
O15 N7 C45 C37 -1.2(11)
C49 N7 C45 C37 -174.4(6)
O16 N8 C45 N7 179.5(7)
C46 N8 C45 N7 8.0(8)
O16 N8 C45 C37 -1.6(11)
C46 N8 C45 C37 -173.1(6)
C36 C37 C45 N7 175.1(7)
O12 C37 C45 N7 -7.8(10)
C36 C37 C45 N8 -3.6(12)
O12 C37 C45 N8 173.5(6)
O16 N8 C46 C47 -68.4(9)
C45 N8 C46 C47 103.3(7)
O16 N8 C46 C48 49.8(9)
C45 N8 C46 C48 -138.5(7)
O16 N8 C46 C49 172.2(7)
C45 N8 C46 C49 -16.1(8)
O15 N7 C49 C51 50.1(8)
C45 N7 C49 C51 -136.2(6)
O15 N7 C49 C50 -67.6(8)
C45 N7 C49 C50 106.1(7)
O15 N7 C49 C46 172.3(6)
C45 N7 C49 C46 -14.0(8)
N8 C46 C49 C51 133.8(6)
C47 C46 C49 C51 21.0(8)
C48 C46 C49 C51 -108.3(8)
N8 C46 C49 N7 16.5(7)
C47 C46 C49 N7 -96.2(6)
C48 C46 C49 N7 134.5(7)
N8 C46 C49 C50 -96.4(7)
C47 C46 C49 C50 150.9(6)
C48 C46 C49 C50 21.6(10)
Dy2 O17 C53 C54 -18.2(9)
Dy2 O17 C53 C52 162.5(4)
F20 C52 C53 O17 63.9(7)
F21 C52 C53 O17 -53.9(8)
F19 C52 C53 O17 -174.6(6)
F20 C52 C53 C54 -115.5(7)
F21 C52 C53 C54 126.8(7)
F19 C52 C53 C54 6.0(9)
O17 C53 C54 C55 -1.8(10)
C52 C53 C54 C55 177.5(6)
Dy2 O18 C55 C54 15.8(9)
Dy2 O18 C55 C56 -164.7(4)
C53 C54 C55 O18 3.2(10)
C53 C54 C55 C56 -176.3(6)
O18 C55 C56 F22 59.8(7)
C54 C55 C56 F22 -120.7(6)
O18 C55 C56 F24 -179.6(5)
C54 C55 C56 F24 -0.1(9)
O18 C55 C56 F23 -59.3(7)
C54 C55 C56 F23 120.2(6)
Dy2 O19 C58 C59 -6.9(10)
Dy2 O19 C58 C57 177.3(4)
F27 C57 C58 O19 62.1(8)
F26 C57 C58 O19 -175.2(6)
F25 C57 C58 O19 -56.9(8)
F27 C57 C58 C59 -114.1(7)
F26 C57 C58 C59 8.6(10)
F25 C57 C58 C59 126.8(7)
O19 C58 C59 C60 4.6(10)
C57 C58 C59 C60 -179.8(6)
Dy2 O20 C60 C59 -8.7(10)
Dy2 O20 C60 C61 168.8(4)
C58 C59 C60 O20 3.1(10)
C58 C59 C60 C61 -174.3(6)
O20 C60 C61 F28 49.9(7)
C59 C60 C61 F28 -132.3(6)
O20 C60 C61 F29 -68.5(7)
C59 C60 C61 F29 109.3(6)
O20 C60 C61 F30 172.8(5)
C59 C60 C61 F30 -9.5(9)
Dy2 O21 C63 C64 -0.1(9)
Dy2 O21 C63 C62 176.3(3)
F33 C62 C63 O21 -90.8(6)
F32 C62 C63 O21 148.2(5)
F31 C62 C63 O21 27.4(8)
F33 C62 C63 C64 86.0(7)
F32 C62 C63 C64 -35.0(7)
F31 C62 C63 C64 -155.8(6)
O21 C63 C64 C65 3.5(10)
C62 C63 C64 C65 -172.9(5)
Dy2 O22 C65 C64 3.8(9)
Dy2 O22 C65 C66 -172.4(4)
C63 C64 C65 O22 -5.3(10)
C63 C64 C65 C66 170.8(6)
O22 C65 C66 F36 -13.0(8)
C64 C65 C66 F36 170.4(6)
O22 C65 C66 F34 -137.9(6)
C64 C65 C66 F34 45.5(8)
O22 C65 C66 F35 103.1(7)
C64 C65 C66 F35 -73.5(8)
